data_1552110
loop_
_publ_author_name
'Petel, Brittney E.'
'Meyer, Rachel L.'
'Brennessel, William W.'
'Matson, Ellen'

_publ_section_title
;
 Oxygen atom transfer with organofunctionalized polyoxovanadium clusters:
 O-atom vacancy formation with tertiary phosphines and deoxygenation of
 styrene oxide
;
_journal_name_full 'Chemical Science'
_journal_paper_doi 10.1039/C9SC02882J
_journal_year 2019
_chemical_formula_moiety 'C30 H51 O19 P V6'
_chemical_formula_sum 'C30 H51 O19 P V6'
_chemical_formula_weight 1052.31
_space_group_crystal_system orthorhombic
_space_group_IT_number 19
_space_group_name_Hall 'P 2ac 2ab'
_space_group_name_H-M_alt 'P 21 21 21'
_symmetry_space_group_name_Hall 'P 2ac 2ab'
_symmetry_space_group_name_H-M 'P 21 21 21'
_atom_sites_solution_hydrogens geom
_atom_sites_solution_primary dual
_atom_sites_solution_secondary difmap
_audit_creation_date 2019-02-03
_audit_creation_method
;
Olex2 1.2-ac3
(compiled 2017.08.10 svn.r3458 for OlexSys, GUI svn.r5381)
;
_audit_update_record
;
2019-05-06 deposited with the CCDC.    2019-07-15 downloaded from the CCDC.
;
_cell_angle_alpha 90
_cell_angle_beta 90
_cell_angle_gamma 90
_cell_formula_units_Z 4
_cell_length_a 13.72880(10)
_cell_length_b 16.00950(10)
_cell_length_c 18.8692(2)
_cell_measurement_reflns_used 24647
_cell_measurement_temperature 100.0(5)
_cell_measurement_theta_max 77.0820
_cell_measurement_theta_min 3.6100
_cell_volume 4147.28(6)
_computing_cell_refinement 'CrysAlisPro 1.171.39.46 (Rigaku OD, 2018)'
_computing_data_collection 'CrysAlisPro 1.171.39.46 (Rigaku OD, 2018)'
_computing_data_reduction 'CrysAlisPro 1.171.39.46 (Rigaku OD, 2018)'
_computing_molecular_graphics 'Olex2 (Dolomanov et al., 2009)'
_computing_publication_material 'Olex2 (Dolomanov et al., 2009)'
_computing_structure_refinement 'ShelXL (Sheldrick, 2015b)'
_computing_structure_solution 'ShelXT (Sheldrick, 2015a)'
_diffrn_ambient_environment N~2~
_diffrn_ambient_temperature 100.0(5)
_diffrn_detector 'CCD plate'
_diffrn_detector_type HyPix
_diffrn_measured_fraction_theta_full 0.999
_diffrn_measured_fraction_theta_max 0.989
_diffrn_measurement_details
;
List of Runs (angles in degrees, time in seconds):

  # Type    Start    End  Width  t~exp~   \w     \q     \k     \f   Frames
#--------------------------------------------------------------------------
  1  \w   -120.00 -55.00   0.50    0.25    --  -49.75 -37.00-174.00  130
  2  \w    -55.00  20.00   0.50    0.25    --  -49.75  37.00 -18.00  150
  3  \w     42.00  91.00   0.50    0.25    --   49.75  37.00 -18.00   98
  4  \w    -22.00  21.00   0.50    0.25    --   49.75 -37.00-174.00   86
  5  \w   -141.00-116.00   0.50    1.01    --  -84.25 -37.00-174.00   50
  6  \w    -54.00 -29.00   0.50    1.01    --  -84.25  37.00 -18.00   50
  7  \w    117.00 143.00   0.50    1.01    --  105.75  37.00 -18.00   52
  8  \w     41.00  67.00   0.50    1.01    --  105.75 -37.00-174.00   52
  9  \w   -121.00 -95.00   0.50    0.25    --  -49.75-125.00 -30.00   52
 10  \w     45.00  95.00   0.50    0.25    --   49.75-125.00-180.00  100
 11  \w     33.00  64.00   0.50    1.01    --  105.75 -15.00   0.00   62
 12  \w     42.00  67.00   0.50    1.01    --  105.75 -30.00  60.00   50
 13  \w     42.00 113.00   0.50    1.01    --  105.75-125.00 120.00  142
 14  \w     38.00  69.00   0.50    1.01    --  105.75 -30.00 150.00   62
 15  \w     99.00 176.00   0.50    1.01    --  105.75  15.00 -90.00  154
 16  \w     41.00  82.00   0.50    1.01    --  105.75 -15.00  60.00   82
 17  \w     87.00 117.00   0.50    1.01    --  105.75 -61.00 -30.00   60
 18  \w     34.00  82.00   0.50    1.01    --  105.75 -15.00-150.00   96
 19  \w     34.00  59.00   0.50    1.01    --  105.75 -45.00 -30.00   50
 20  \w    102.00 169.00   0.50    1.01    --  105.75  30.00  30.00  134
 21  \w     41.00  67.00   0.50    1.01    --  105.75 -94.00   0.00   52
 22  \w     77.00 107.00   0.50    1.01    --  105.75 -94.00   0.00   60
 23  \w     39.00  88.00   0.50    1.01    --  105.75 -45.00  60.00   98
 24  \w     42.00  77.00   0.50    1.01    --  105.75 -15.00 -30.00   70
 25  \w     86.00 178.00   0.50    1.01    --  105.75  77.00  90.00  184
 26  \w     38.00  82.00   0.50    1.01    --  105.75 -15.00 120.00   88
 27  \w     44.00  69.00   0.50    1.01    --  105.75 -45.00  90.00   50
 28  \w     35.00  87.00   0.50    1.01    --  105.75 -45.00   0.00  104
;
_diffrn_measurement_device 'four-circle diffractometer'
_diffrn_measurement_device_type 'XtaLAB Synergy, Dualflex, HyPix'
_diffrn_measurement_method '\w scans'
_diffrn_orient_matrix_type 'CrysAlisPro convention (1999,Acta A55,543-557)'
_diffrn_orient_matrix_UB_11 0.0936006000
_diffrn_orient_matrix_UB_12 -0.0527281000
_diffrn_orient_matrix_UB_13 -0.0042987000
_diffrn_orient_matrix_UB_21 -0.0567048000
_diffrn_orient_matrix_UB_22 -0.0696502000
_diffrn_orient_matrix_UB_23 -0.0383248000
_diffrn_orient_matrix_UB_31 0.0246259000
_diffrn_orient_matrix_UB_32 0.0403887000
_diffrn_orient_matrix_UB_33 -0.0719797000
_diffrn_radiation_monochromator mirror
_diffrn_radiation_probe x-ray
_diffrn_radiation_type CuK\a
_diffrn_radiation_wavelength 1.54184
_diffrn_reflns_av_R_equivalents 0.0508
_diffrn_reflns_av_unetI/netI 0.0368
_diffrn_reflns_Laue_measured_fraction_full 0.999
_diffrn_reflns_Laue_measured_fraction_max 0.989
_diffrn_reflns_limit_h_max 17
_diffrn_reflns_limit_h_min -17
_diffrn_reflns_limit_k_max 20
_diffrn_reflns_limit_k_min -19
_diffrn_reflns_limit_l_max 22
_diffrn_reflns_limit_l_min -23
_diffrn_reflns_number 38388
_diffrn_reflns_point_group_measured_fraction_full 0.997
_diffrn_reflns_point_group_measured_fraction_max 0.981
_diffrn_reflns_theta_full 74.504
_diffrn_reflns_theta_max 77.966
_diffrn_reflns_theta_min 3.621
_diffrn_source 'micro-focus sealed X-ray tube'
_diffrn_source_type 'PhotonJet (Cu) X-ray Source'
_exptl_absorpt_coefficient_mu 11.900
_exptl_absorpt_correction_T_max 1.00000
_exptl_absorpt_correction_T_min 0.29774
_exptl_absorpt_correction_type multi-scan
_exptl_absorpt_process_details
;
CrysAlisPro 1.171.39.46 (Rigaku Oxford Diffraction, 2018)
Empirical absorption correction using spherical harmonics,
 implemented in SCALE3 ABSPACK scaling algorithm.
;
_exptl_crystal_colour yellow-brown
_exptl_crystal_colour_primary brown
_exptl_crystal_density_diffrn 1.685
_exptl_crystal_description block
_exptl_crystal_F_000 2144
_exptl_crystal_size_max 0.34
_exptl_crystal_size_mid 0.15
_exptl_crystal_size_min 0.125
_refine_diff_density_max 0.603
_refine_diff_density_min -0.625
_refine_diff_density_rms 0.088
_refine_ls_abs_structure_details
;
 Flack x determined using 3421 quotients [(I+)-(I-)]/[(I+)+(I-)]
 (Parsons, Flack and Wagner, Acta Cryst. B69 (2013) 249-259).
;
_refine_ls_abs_structure_Flack 0.001(3)
_refine_ls_extinction_method none
_refine_ls_goodness_of_fit_ref 1.090
_refine_ls_hydrogen_treatment constr
_refine_ls_matrix_type full
_refine_ls_number_parameters 517
_refine_ls_number_reflns 8699
_refine_ls_number_restraints 0
_refine_ls_restrained_S_all 1.090
_refine_ls_R_factor_all 0.0417
_refine_ls_R_factor_gt 0.0395
_refine_ls_shift/su_max 0.001
_refine_ls_shift/su_mean 0.000
_refine_ls_structure_factor_coef Fsqd
_refine_ls_weighting_details 'w=1/[\s^2^(Fo^2^)+(0.0677P)^2^+2.2501P] where P=(Fo^2^+2Fc^2^)/3'
_refine_ls_weighting_scheme calc
_refine_ls_wR_factor_gt 0.1074
_refine_ls_wR_factor_ref 0.1088
_reflns_Friedel_coverage 0.789
_reflns_Friedel_fraction_full 0.995
_reflns_Friedel_fraction_max 0.970
_reflns_number_gt 8252
_reflns_number_total 8699
_reflns_threshold_expression 'I > 2\s(I)'
_cod_data_source_file c9sc02882j2.cif
_cod_data_source_block matbp25
_cod_database_code 1552110
_shelx_shelxl_version_number 2018/3
_shelx_space_group_comment
;
The symmetry employed for this shelxl refinement is uniquely defined
by the following loop, which should always be used as a source of
symmetry information in preference to the above space-group names.
They are only intended as comments.
;
_shelx_estimated_absorpt_t_max 0.318
_shelx_estimated_absorpt_t_min 0.107
_reflns_odcompleteness_completeness 99.92
_reflns_odcompleteness_iscentric 1
_reflns_odcompleteness_theta 74.33
_olex2_refinement_description
;
1. Fixed Uiso
 At 1.2 times of:
  All C(H) groups
 At 1.5 times of:
  All C(H,H,H) groups
2.a Aromatic/amide H refined with riding coordinates:
 C2(H2), C3(H3), C4(H4), C5(H5), C6(H6), C8(H8), C9(H9), C10(H10), C11(H11),
 C12(H12), C14(H14), C15(H15), C16(H16), C17(H17), C18(H18)
2.b Idealised Me refined as rotating group:
 C19(H19A,H19B,H19C), C20(H20A,H20B,H20C), C21(H21A,H21B,H21C), C22(H22A,H22B,
 H22C), C23(H23A,H23B,H23C), C24(H24A,H24B,H24C), C25(H25A,H25B,H25C), C26(H26A,
 H26B,H26C), C27(H27A,H27B,H27C), C28(H28A,H28B,H28C), C29(H29A,H29B,H29C),
 C30(H30A,H30B,H30C)
;
_olex2_submission_original_sample_id matbp25
_olex2_submission_special_instructions 'No special instructions were received'
_oxdiff_exptl_absorpt_empirical_details
;
Empirical correction (ABSPACK) includes:
- Absorption correction using spherical harmonics
- Frame scaling
;
_oxdiff_exptl_absorpt_empirical_full_max 2.381
_oxdiff_exptl_absorpt_empirical_full_min 0.663

loop_
_space_group_symop_operation_xyz
'x, y, z'
'-x+1/2, -y, z+1/2'
'-x, y+1/2, -z+1/2'
'x+1/2, -y+1/2, -z'

loop_
_atom_site_label
_atom_site_type_symbol
_atom_site_fract_x
_atom_site_fract_y
_atom_site_fract_z
_atom_site_U_iso_or_equiv
_atom_site_adp_type
_atom_site_occupancy
_atom_site_site_symmetry_order
_atom_site_calc_flag
_atom_site_refinement_flags_posn
V1 V 0.51076(5) 0.51509(5) 0.34985(4) 0.01815(16) Uani 1 1 d .
V2 V 0.55396(7) 0.42795(5) 0.49589(4) 0.02587(19) Uani 1 1 d .
V3 V 0.65549(6) 0.36180(5) 0.34654(5) 0.02399(18) Uani 1 1 d .
V4 V 0.72889(6) 0.55471(5) 0.31424(4) 0.02343(18) Uani 1 1 d .
V5 V 0.62830(7) 0.61926(5) 0.46196(4) 0.02513(19) Uani 1 1 d .
V6 V 0.78226(7) 0.46549(6) 0.46345(5) 0.0300(2) Uani 1 1 d .
P1 P 0.29158(8) 0.51667(7) 0.25582(6) 0.0222(2) Uani 1 1 d .
O1 O 0.3830(2) 0.5364(2) 0.29669(18) 0.0236(7) Uani 1 1 d .
O2 O 0.4990(3) 0.3816(3) 0.5598(2) 0.0381(9) Uani 1 1 d .
O3 O 0.6676(3) 0.2731(2) 0.3091(2) 0.0334(8) Uani 1 1 d .
O4 O 0.7937(3) 0.5987(2) 0.2549(2) 0.0337(8) Uani 1 1 d .
O5 O 0.6225(4) 0.7065(2) 0.5029(2) 0.0381(9) Uani 1 1 d .
O6 O 0.8803(3) 0.4479(3) 0.5052(2) 0.0434(10) Uani 1 1 d .
O7 O 0.4455(2) 0.4594(2) 0.43071(18) 0.0246(7) Uani 1 1 d .
O8 O 0.5346(2) 0.4061(2) 0.30255(18) 0.0231(7) Uani 1 1 d .
O9 O 0.5937(2) 0.5672(2) 0.27724(17) 0.0211(6) Uani 1 1 d .
O10 O 0.5079(2) 0.6216(2) 0.40270(18) 0.0232(7) Uani 1 1 d .
O11 O 0.5786(3) 0.3311(2) 0.4317(2) 0.0278(7) Uani 1 1 d .
O12 O 0.7294(2) 0.4359(2) 0.28021(19) 0.0264(7) Uani 1 1 d .
O13 O 0.7039(2) 0.6542(2) 0.37607(18) 0.0255(7) Uani 1 1 d .
O14 O 0.5576(3) 0.5454(2) 0.53100(18) 0.0303(8) Uani 1 1 d .
O15 O 0.6930(3) 0.4170(2) 0.53050(19) 0.0321(8) Uani 1 1 d .
O16 O 0.7735(3) 0.3627(2) 0.4112(2) 0.0316(8) Uani 1 1 d .
O17 O 0.8362(2) 0.5195(3) 0.3820(2) 0.0319(8) Uani 1 1 d .
O18 O 0.7543(3) 0.5732(2) 0.50409(19) 0.0335(8) Uani 1 1 d .
O19 O 0.6423(2) 0.4937(2) 0.40557(17) 0.0207(6) Uani 1 1 d .
C1 C 0.2343(4) 0.4229(3) 0.2898(3) 0.0266(10) Uani 1 1 d .
C2 C 0.2919(4) 0.3606(3) 0.3197(3) 0.0331(11) Uani 1 1 d .
H2 H 0.360878 0.364719 0.317937 0.040 Uiso 1 1 calc R
C3 C 0.2483(4) 0.2925(3) 0.3521(4) 0.0389(13) Uani 1 1 d .
H3 H 0.287679 0.249458 0.371475 0.047 Uiso 1 1 calc R
C4 C 0.1487(5) 0.2868(4) 0.3563(4) 0.0433(14) Uani 1 1 d .
H4 H 0.118968 0.241834 0.381129 0.052 Uiso 1 1 calc R
C5 C 0.0927(5) 0.3469(4) 0.3242(5) 0.0529(19) Uani 1 1 d .
H5 H 0.023733 0.341648 0.324750 0.063 Uiso 1 1 calc R
C6 C 0.1347(4) 0.4146(4) 0.2912(4) 0.0427(15) Uani 1 1 d .
H6 H 0.094712 0.455625 0.269364 0.051 Uiso 1 1 calc R
C7 C 0.3140(3) 0.5045(3) 0.1620(3) 0.0249(9) Uani 1 1 d .
C8 C 0.3130(4) 0.4264(4) 0.1294(3) 0.0331(11) Uani 1 1 d .
H8 H 0.293254 0.378591 0.155522 0.040 Uiso 1 1 calc R
C9 C 0.3404(5) 0.4181(4) 0.0594(3) 0.0386(13) Uani 1 1 d .
H9 H 0.339711 0.364758 0.037301 0.046 Uiso 1 1 calc R
C10 C 0.3686(4) 0.4875(4) 0.0218(3) 0.0386(13) Uani 1 1 d .
H10 H 0.388298 0.481522 -0.026150 0.046 Uiso 1 1 calc R
C11 C 0.3688(4) 0.5656(4) 0.0526(3) 0.0380(12) Uani 1 1 d .
H11 H 0.387058 0.613141 0.025569 0.046 Uiso 1 1 calc R
C12 C 0.3422(4) 0.5747(4) 0.1235(3) 0.0309(11) Uani 1 1 d .
H12 H 0.343314 0.628122 0.145324 0.037 Uiso 1 1 calc R
C13 C 0.2030(3) 0.5979(3) 0.2659(3) 0.0228(9) Uani 1 1 d .
C14 C 0.1336(4) 0.6143(3) 0.2134(3) 0.0264(10) Uani 1 1 d .
H14 H 0.137531 0.586772 0.168939 0.032 Uiso 1 1 calc R
C15 C 0.0597(4) 0.6703(3) 0.2263(3) 0.0301(10) Uani 1 1 d .
H15 H 0.012310 0.681023 0.190824 0.036 Uiso 1 1 calc R
C16 C 0.0542(4) 0.7111(3) 0.2910(3) 0.0306(11) Uani 1 1 d .
H16 H 0.002882 0.749597 0.299459 0.037 Uiso 1 1 calc R
C17 C 0.1225(4) 0.6965(3) 0.3432(3) 0.0292(10) Uani 1 1 d .
H17 H 0.118574 0.725137 0.387204 0.035 Uiso 1 1 calc R
C18 C 0.1974(4) 0.6393(3) 0.3310(3) 0.0257(9) Uani 1 1 d .
H18 H 0.244471 0.628580 0.366818 0.031 Uiso 1 1 calc R
C19 C 0.3568(4) 0.4885(4) 0.4600(3) 0.0325(11) Uani 1 1 d .
H19A H 0.361721 0.548541 0.469275 0.049 Uiso 1 1 calc GR
H19B H 0.343740 0.458931 0.504510 0.049 Uiso 1 1 calc GR
H19C H 0.303580 0.478032 0.426557 0.049 Uiso 1 1 calc GR
C20 C 0.5267(4) 0.3962(3) 0.2275(3) 0.0317(11) Uani 1 1 d .
H20A H 0.504683 0.448833 0.206249 0.048 Uiso 1 1 calc GR
H20B H 0.479535 0.352027 0.216837 0.048 Uiso 1 1 calc GR
H20C H 0.590381 0.381099 0.207867 0.048 Uiso 1 1 calc GR
C21 C 0.5681(4) 0.6299(4) 0.2283(4) 0.0433(15) Uani 1 1 d .
H21A H 0.574884 0.608162 0.180006 0.065 Uiso 1 1 calc GR
H21B H 0.611138 0.678171 0.234494 0.065 Uiso 1 1 calc GR
H21C H 0.500430 0.646953 0.236356 0.065 Uiso 1 1 calc GR
C22 C 0.4708(5) 0.6987(4) 0.3797(4) 0.0481(17) Uani 1 1 d .
H22A H 0.523578 0.731966 0.359001 0.072 Uiso 1 1 calc GR
H22B H 0.442830 0.728762 0.420109 0.072 Uiso 1 1 calc GR
H22C H 0.420235 0.689255 0.343956 0.072 Uiso 1 1 calc GR
C23 C 0.5017(4) 0.2720(3) 0.4247(3) 0.0356(12) Uani 1 1 d .
H23A H 0.503742 0.232753 0.464511 0.053 Uiso 1 1 calc GR
H23B H 0.509439 0.241292 0.380110 0.053 Uiso 1 1 calc GR
H23C H 0.439065 0.301318 0.424580 0.053 Uiso 1 1 calc GR
C24 C 0.8156(4) 0.4019(4) 0.2521(3) 0.0373(13) Uani 1 1 d .
H24A H 0.857214 0.382225 0.290813 0.056 Uiso 1 1 calc GR
H24B H 0.850130 0.444852 0.224912 0.056 Uiso 1 1 calc GR
H24C H 0.799437 0.354964 0.220878 0.056 Uiso 1 1 calc GR
C25 C 0.7820(5) 0.7130(4) 0.3826(4) 0.0418(14) Uani 1 1 d .
H25A H 0.841085 0.683854 0.397996 0.063 Uiso 1 1 calc GR
H25B H 0.764562 0.755648 0.417557 0.063 Uiso 1 1 calc GR
H25C H 0.793735 0.739573 0.336585 0.063 Uiso 1 1 calc GR
C26 C 0.5001(5) 0.5795(4) 0.5851(3) 0.0437(14) Uani 1 1 d .
H26A H 0.446852 0.611951 0.564215 0.066 Uiso 1 1 calc GR
H26B H 0.540254 0.616103 0.614836 0.066 Uiso 1 1 calc GR
H26C H 0.473128 0.534383 0.614178 0.066 Uiso 1 1 calc GR
C27 C 0.7089(5) 0.4315(4) 0.6038(3) 0.0426(14) Uani 1 1 d .
H27A H 0.696108 0.490350 0.614693 0.064 Uiso 1 1 calc GR
H27B H 0.776601 0.418058 0.615752 0.064 Uiso 1 1 calc GR
H27C H 0.665005 0.396118 0.631687 0.064 Uiso 1 1 calc GR
C28 C 0.8026(5) 0.2852(4) 0.4421(4) 0.0459(16) Uani 1 1 d .
H28A H 0.754237 0.267828 0.477331 0.069 Uiso 1 1 calc GR
H28B H 0.866089 0.292081 0.465217 0.069 Uiso 1 1 calc GR
H28C H 0.807640 0.242564 0.405055 0.069 Uiso 1 1 calc GR
C29 C 0.9362(4) 0.5319(5) 0.3719(4) 0.0479(16) Uani 1 1 d .
H29A H 0.948632 0.545926 0.322116 0.072 Uiso 1 1 calc GR
H29B H 0.971524 0.480695 0.384185 0.072 Uiso 1 1 calc GR
H29C H 0.958572 0.577745 0.402191 0.072 Uiso 1 1 calc GR
C30 C 0.8171(6) 0.6188(5) 0.5488(4) 0.0553(19) Uani 1 1 d .
H30A H 0.848872 0.663185 0.521485 0.083 Uiso 1 1 calc GR
H30B H 0.866611 0.581377 0.568482 0.083 Uiso 1 1 calc GR
H30C H 0.779305 0.643703 0.587500 0.083 Uiso 1 1 calc GR

loop_
_atom_site_aniso_label
_atom_site_aniso_U_11
_atom_site_aniso_U_22
_atom_site_aniso_U_33
_atom_site_aniso_U_23
_atom_site_aniso_U_13
_atom_site_aniso_U_12
V1 0.0171(3) 0.0189(3) 0.0185(4) -0.0008(3) -0.0002(3) 0.0007(3)
V2 0.0310(4) 0.0263(4) 0.0202(4) 0.0046(3) 0.0020(3) -0.0001(3)
V3 0.0232(4) 0.0224(4) 0.0264(4) 0.0008(3) -0.0004(3) 0.0051(3)
V4 0.0184(4) 0.0289(4) 0.0231(4) 0.0035(3) 0.0015(3) 0.0008(3)
V5 0.0304(4) 0.0243(4) 0.0207(4) -0.0025(3) -0.0031(3) -0.0029(3)
V6 0.0268(4) 0.0341(5) 0.0291(4) 0.0052(4) -0.0086(4) -0.0004(3)
P1 0.0189(5) 0.0222(5) 0.0254(6) -0.0029(4) -0.0022(4) 0.0000(4)
O1 0.0178(15) 0.0244(16) 0.0286(17) -0.0017(13) -0.0037(12) 0.0019(12)
O2 0.050(2) 0.037(2) 0.0273(19) 0.0068(16) 0.0038(17) -0.0011(18)
O3 0.038(2) 0.0281(18) 0.034(2) -0.0041(15) 0.0012(17) 0.0087(15)
O4 0.0283(19) 0.038(2) 0.035(2) 0.0056(16) 0.0051(16) -0.0003(15)
O5 0.054(2) 0.0331(19) 0.0268(19) -0.0049(16) -0.0029(18) -0.0076(18)
O6 0.035(2) 0.051(2) 0.044(2) 0.008(2) -0.0131(18) -0.0008(19)
O7 0.0214(15) 0.0279(17) 0.0243(16) 0.0023(13) 0.0038(13) -0.0015(13)
O8 0.0227(16) 0.0226(15) 0.0241(17) -0.0038(13) -0.0025(13) 0.0024(12)
O9 0.0197(14) 0.0264(16) 0.0172(14) 0.0023(12) 0.0002(12) 0.0012(12)
O10 0.0247(16) 0.0201(15) 0.0247(16) -0.0027(13) -0.0012(13) 0.0025(13)
O11 0.0291(18) 0.0235(16) 0.0309(18) 0.0030(14) 0.0031(15) -0.0007(13)
O12 0.0217(16) 0.0284(16) 0.0291(17) 0.0004(14) 0.0051(14) 0.0077(13)
O13 0.0247(17) 0.0254(16) 0.0265(16) 0.0014(13) -0.0011(13) -0.0044(13)
O14 0.043(2) 0.0297(18) 0.0181(16) -0.0031(14) 0.0058(15) -0.0020(15)
O15 0.037(2) 0.036(2) 0.0243(18) 0.0061(15) -0.0092(15) 0.0010(15)
O16 0.0285(18) 0.0299(18) 0.0365(19) 0.0062(16) -0.0060(15) 0.0095(15)
O17 0.0162(15) 0.043(2) 0.037(2) 0.0087(17) -0.0049(14) -0.0014(14)
O18 0.035(2) 0.0372(19) 0.0280(18) 0.0006(16) -0.0155(15) -0.0076(16)
O19 0.0193(14) 0.0227(15) 0.0201(14) 0.0010(12) -0.0033(11) 0.0002(12)
C1 0.026(2) 0.022(2) 0.031(2) -0.0039(19) -0.0007(19) -0.0012(18)
C2 0.030(3) 0.023(2) 0.046(3) 0.001(2) 0.000(2) -0.0047(19)
C3 0.034(3) 0.025(2) 0.058(4) 0.006(3) -0.003(3) -0.004(2)
C4 0.035(3) 0.031(3) 0.063(4) 0.009(3) -0.006(3) -0.012(2)
C5 0.026(3) 0.036(3) 0.097(6) 0.010(3) -0.004(3) -0.009(2)
C6 0.023(3) 0.034(3) 0.071(4) 0.006(3) -0.006(3) -0.003(2)
C7 0.022(2) 0.028(2) 0.025(2) -0.0064(18) -0.0028(18) 0.0013(18)
C8 0.033(3) 0.029(3) 0.037(3) -0.006(2) -0.005(2) 0.003(2)
C9 0.039(3) 0.039(3) 0.038(3) -0.013(2) -0.001(2) 0.005(2)
C10 0.031(3) 0.056(3) 0.029(3) -0.013(2) 0.005(2) -0.001(3)
C11 0.031(3) 0.048(3) 0.035(3) -0.003(2) 0.006(2) -0.011(2)
C12 0.028(2) 0.033(3) 0.032(3) -0.006(2) 0.001(2) -0.004(2)
C13 0.020(2) 0.026(2) 0.023(2) -0.0033(18) 0.0016(18) -0.0021(17)
C14 0.025(2) 0.026(2) 0.028(2) -0.0049(19) -0.0008(19) 0.0039(19)
C15 0.025(2) 0.034(3) 0.031(3) -0.005(2) -0.003(2) 0.004(2)
C16 0.025(2) 0.027(2) 0.040(3) -0.004(2) 0.005(2) 0.0041(19)
C17 0.033(3) 0.027(2) 0.027(2) -0.0062(19) 0.004(2) 0.000(2)
C18 0.023(2) 0.028(2) 0.026(2) -0.0025(19) -0.0004(18) -0.0009(18)
C19 0.024(2) 0.044(3) 0.030(3) 0.002(2) 0.005(2) 0.002(2)
C20 0.037(3) 0.035(3) 0.024(2) -0.011(2) -0.004(2) 0.010(2)
C21 0.028(3) 0.056(4) 0.046(3) 0.033(3) -0.002(2) 0.002(3)
C22 0.057(4) 0.023(3) 0.064(4) -0.008(3) -0.030(3) 0.011(3)
C23 0.034(3) 0.025(2) 0.047(3) 0.000(2) 0.005(2) -0.007(2)
C24 0.033(3) 0.037(3) 0.042(3) 0.001(2) 0.010(2) 0.010(2)
C25 0.037(3) 0.031(3) 0.058(4) -0.004(3) 0.005(3) -0.011(2)
C26 0.051(4) 0.044(3) 0.036(3) -0.008(3) 0.015(3) -0.002(3)
C27 0.056(4) 0.047(3) 0.025(3) 0.008(2) -0.008(3) -0.004(3)
C28 0.050(4) 0.034(3) 0.053(4) 0.010(3) -0.021(3) 0.011(3)
C29 0.024(3) 0.070(5) 0.050(4) 0.012(3) -0.002(2) -0.003(3)
C30 0.058(4) 0.051(4) 0.057(4) -0.008(3) -0.034(4) -0.005(3)

loop_
_atom_type_symbol
_atom_type_description
_atom_type_scat_dispersion_real
_atom_type_scat_dispersion_imag
_atom_type_scat_source
C C 0.0181 0.0091 'International Tables Vol C Tables 4.2.6.8 and 6.1.1.4'
H H 0.0000 0.0000 'International Tables Vol C Tables 4.2.6.8 and 6.1.1.4'
O O 0.0492 0.0322 'International Tables Vol C Tables 4.2.6.8 and 6.1.1.4'
P P 0.2955 0.4335 'International Tables Vol C Tables 4.2.6.8 and 6.1.1.4'
V V 0.0687 2.1097 'International Tables Vol C Tables 4.2.6.8 and 6.1.1.4'

loop_
_geom_angle_atom_site_label_1
_geom_angle_atom_site_label_2
_geom_angle_atom_site_label_3
_geom_angle
O1 V1 O19 179.48(14)
O7 V1 O1 93.70(14)
O7 V1 O8 91.45(14)
O7 V1 O19 86.04(14)
O8 V1 O1 93.86(13)
O8 V1 O19 86.59(13)
O9 V1 O1 94.80(13)
O9 V1 O7 171.50(14)
O9 V1 O8 87.95(14)
O9 V1 O10 89.82(14)
O9 V1 O19 85.46(13)
O10 V1 O1 94.95(14)
O10 V1 O7 89.47(15)
O10 V1 O8 171.06(14)
O10 V1 O19 84.60(14)
O2 V2 O7 103.20(19)
O2 V2 O11 100.13(19)
O2 V2 O14 101.46(19)
O2 V2 O15 99.3(2)
O2 V2 O19 176.88(19)
O7 V2 O11 87.06(15)
O7 V2 O15 157.51(15)
O7 V2 O19 79.90(13)
O11 V2 O15 88.18(16)
O11 V2 O19 79.65(14)
O14 V2 O7 89.19(16)
O14 V2 O11 158.38(15)
O14 V2 O15 87.18(17)
O14 V2 O19 78.74(13)
O15 V2 O19 77.62(14)
O3 V3 O8 102.72(18)
O3 V3 O11 101.14(19)
O3 V3 O12 101.41(19)
O3 V3 O16 100.94(18)
O3 V3 O19 177.87(17)
O8 V3 O12 87.17(14)
O8 V3 O16 156.34(15)
O8 V3 O19 79.40(12)
O11 V3 O8 89.03(15)
O11 V3 O12 157.42(15)
O11 V3 O16 86.51(16)
O11 V3 O19 78.58(13)
O12 V3 O16 88.10(15)
O12 V3 O19 78.85(13)
O16 V3 O19 76.95(13)
O4 V4 O9 103.23(18)
O4 V4 O12 101.08(18)
O4 V4 O13 98.80(18)
O4 V4 O17 99.25(18)
O4 V4 O19 176.32(18)
O9 V4 O12 89.25(14)
O9 V4 O13 87.96(14)
O9 V4 O17 157.52(15)
O9 V4 O19 79.89(12)
O12 V4 O17 86.29(16)
O12 V4 O19 80.80(13)
O13 V4 O12 160.05(14)
O13 V4 O17 88.77(16)
O13 V4 O19 79.26(13)
O17 V4 O19 77.65(14)
O5 V5 O10 102.3(2)
O5 V5 O13 99.95(19)
O5 V5 O14 100.17(19)
O5 V5 O18 99.8(2)
O5 V5 O19 177.8(2)
O10 V5 O13 88.33(14)
O10 V5 O14 88.51(16)
O10 V5 O18 157.88(15)
O10 V5 O19 79.91(13)
O13 V5 O14 159.85(15)
O13 V5 O18 88.68(16)
O13 V5 O19 79.94(14)
O14 V5 O18 86.79(17)
O14 V5 O19 79.91(13)
O18 V5 O19 77.99(14)
O6 V6 O15 98.2(2)
O6 V6 O16 99.0(2)
O6 V6 O17 98.7(2)
O6 V6 O18 97.5(2)
O6 V6 O19 178.5(2)
O15 V6 O18 88.42(17)
O15 V6 O19 81.77(14)
O16 V6 O15 87.23(17)
O16 V6 O18 163.40(16)
O16 V6 O19 82.52(14)
O17 V6 O15 163.13(16)
O17 V6 O16 89.94(18)
O17 V6 O18 89.59(18)
O17 V6 O19 81.37(13)
O18 V6 O19 81.01(14)
O1 P1 C1 110.8(2)
O1 P1 C7 112.5(2)
O1 P1 C13 111.0(2)
C7 P1 C1 109.3(2)
C13 P1 C1 105.6(2)
C13 P1 C7 107.4(2)
P1 O1 V1 158.3(2)
V1 O7 V2 104.49(16)
C19 O7 V1 122.8(3)
C19 O7 V2 118.9(3)
V3 O8 V1 105.30(15)
C20 O8 V1 122.0(3)
C20 O8 V3 116.0(3)
V1 O9 V4 104.61(15)
C21 O9 V1 127.9(3)
C21 O9 V4 122.3(3)
V1 O10 V5 104.48(15)
C22 O10 V1 127.6(3)
C22 O10 V5 119.3(3)
V3 O11 V2 112.86(17)
C23 O11 V2 116.5(3)
C23 O11 V3 118.9(3)
V3 O12 V4 111.07(16)
C24 O12 V3 115.7(3)
C24 O12 V4 119.4(3)
V4 O13 V5 109.71(16)
C25 O13 V4 116.4(3)
C25 O13 V5 120.1(4)
V2 O14 V5 110.58(16)
C26 O14 V2 126.5(4)
C26 O14 V5 121.0(4)
V6 O15 V2 110.68(17)
C27 O15 V2 116.4(4)
C27 O15 V6 118.5(4)
V6 O16 V3 111.41(17)
C28 O16 V3 117.6(4)
C28 O16 V6 121.1(4)
V6 O17 V4 110.55(17)
C29 O17 V4 125.9(4)
C29 O17 V6 123.6(4)
V6 O18 V5 109.72(17)
C30 O18 V5 124.3(4)
C30 O18 V6 125.5(4)
V1 O19 V2 89.56(12)
V1 O19 V3 88.62(12)
V1 O19 V4 90.02(12)
V1 O19 V5 91.00(12)
V1 O19 V6 177.65(18)
V2 O19 V3 88.91(11)
V4 O19 V2 178.11(17)
V4 O19 V3 89.24(12)
V5 O19 V2 90.75(12)
V5 O19 V3 179.50(17)
V5 O19 V4 91.09(12)
V6 O19 V2 89.92(12)
V6 O19 V3 89.08(12)
V6 O19 V4 90.43(12)
V6 O19 V5 91.29(12)
C2 C1 P1 119.4(4)
C6 C1 P1 121.3(4)
C6 C1 C2 119.1(5)
C1 C2 H2 120.1
C3 C2 C1 119.8(5)
C3 C2 H2 120.1
C2 C3 H3 119.7
C4 C3 C2 120.6(6)
C4 C3 H3 119.7
C3 C4 H4 120.5
C5 C4 C3 119.0(6)
C5 C4 H4 120.5
C4 C5 H5 119.4
C4 C5 C6 121.1(6)
C6 C5 H5 119.4
C1 C6 C5 120.2(6)
C1 C6 H6 119.9
C5 C6 H6 119.9
C8 C7 P1 121.9(4)
C8 C7 C12 119.8(5)
C12 C7 P1 118.1(4)
C7 C8 H8 119.8
C9 C8 C7 120.4(6)
C9 C8 H8 119.8
C8 C9 H9 120.2
C10 C9 C8 119.5(5)
C10 C9 H9 120.2
C9 C10 H10 119.4
C9 C10 C11 121.2(5)
C11 C10 H10 119.4
C10 C11 H11 120.1
C10 C11 C12 119.8(6)
C12 C11 H11 120.1
C7 C12 C11 119.3(5)
C7 C12 H12 120.4
C11 C12 H12 120.4
C14 C13 P1 121.5(4)
C18 C13 P1 118.4(4)
C18 C13 C14 119.7(4)
C13 C14 H14 120.0
C15 C14 C13 119.9(5)
C15 C14 H14 120.0
C14 C15 H15 119.9
C14 C15 C16 120.2(5)
C16 C15 H15 119.9
C15 C16 H16 119.6
C17 C16 C15 120.8(5)
C17 C16 H16 119.6
C16 C17 H17 120.2
C16 C17 C18 119.6(5)
C18 C17 H17 120.2
C13 C18 H18 120.1
C17 C18 C13 119.7(5)
C17 C18 H18 120.1
O7 C19 H19A 109.5
O7 C19 H19B 109.5
O7 C19 H19C 109.5
H19A C19 H19B 109.5
H19A C19 H19C 109.5
H19B C19 H19C 109.5
O8 C20 H20A 109.5
O8 C20 H20B 109.5
O8 C20 H20C 109.5
H20A C20 H20B 109.5
H20A C20 H20C 109.5
H20B C20 H20C 109.5
O9 C21 H21A 109.5
O9 C21 H21B 109.5
O9 C21 H21C 109.5
H21A C21 H21B 109.5
H21A C21 H21C 109.5
H21B C21 H21C 109.5
O10 C22 H22A 109.5
O10 C22 H22B 109.5
O10 C22 H22C 109.5
H22A C22 H22B 109.5
H22A C22 H22C 109.5
H22B C22 H22C 109.5
O11 C23 H23A 109.5
O11 C23 H23B 109.5
O11 C23 H23C 109.5
H23A C23 H23B 109.5
H23A C23 H23C 109.5
H23B C23 H23C 109.5
O12 C24 H24A 109.5
O12 C24 H24B 109.5
O12 C24 H24C 109.5
H24A C24 H24B 109.5
H24A C24 H24C 109.5
H24B C24 H24C 109.5
O13 C25 H25A 109.5
O13 C25 H25B 109.5
O13 C25 H25C 109.5
H25A C25 H25B 109.5
H25A C25 H25C 109.5
H25B C25 H25C 109.5
O14 C26 H26A 109.5
O14 C26 H26B 109.5
O14 C26 H26C 109.5
H26A C26 H26B 109.5
H26A C26 H26C 109.5
H26B C26 H26C 109.5
O15 C27 H27A 109.5
O15 C27 H27B 109.5
O15 C27 H27C 109.5
H27A C27 H27B 109.5
H27A C27 H27C 109.5
H27B C27 H27C 109.5
O16 C28 H28A 109.5
O16 C28 H28B 109.5
O16 C28 H28C 109.5
H28A C28 H28B 109.5
H28A C28 H28C 109.5
H28B C28 H28C 109.5
O17 C29 H29A 109.5
O17 C29 H29B 109.5
O17 C29 H29C 109.5
H29A C29 H29B 109.5
H29A C29 H29C 109.5
H29B C29 H29C 109.5
O18 C30 H30A 109.5
O18 C30 H30B 109.5
O18 C30 H30C 109.5
H30A C30 H30B 109.5
H30A C30 H30C 109.5
H30B C30 H30C 109.5

loop_
_geom_bond_atom_site_label_1
_geom_bond_atom_site_label_2
_geom_bond_distance
V1 O1 2.049(3)
V1 O7 1.982(3)
V1 O8 1.987(3)
V1 O9 1.967(3)
V1 O10 1.975(3)
V1 O19 2.117(3)
V2 O2 1.605(4)
V2 O7 1.996(4)
V2 O11 1.997(4)
V2 O14 1.995(4)
V2 O15 2.025(4)
V2 O19 2.342(3)
V3 O3 1.595(4)
V3 O8 1.986(3)
V3 O11 1.985(4)
V3 O12 2.001(4)
V3 O16 2.028(4)
V3 O19 2.395(3)
V4 O4 1.595(4)
V4 O9 1.993(3)
V4 O12 2.008(4)
V4 O13 2.004(4)
V4 O17 2.030(4)
V4 O19 2.310(3)
V5 O5 1.597(4)
V5 O10 1.996(3)
V5 O13 2.004(4)
V5 O14 2.009(4)
V5 O18 2.042(4)
V5 O19 2.282(3)
V6 O6 1.585(4)
V6 O15 1.925(4)
V6 O16 1.922(4)
V6 O17 1.912(4)
V6 O18 1.925(4)
V6 O19 2.256(3)
P1 O1 1.506(3)
P1 C1 1.811(5)
P1 C7 1.808(5)
P1 C13 1.791(5)
O7 C19 1.416(6)
O8 C20 1.430(6)
O9 C21 1.408(6)
O10 C22 1.404(6)
O11 C23 1.423(6)
O12 C24 1.406(6)
O13 C25 1.431(6)
O14 C26 1.401(7)
O15 C27 1.420(7)
O16 C28 1.428(6)
O17 C29 1.401(7)
O18 C30 1.410(7)
C1 C2 1.394(8)
C1 C6 1.374(8)
C2 H2 0.9500
C2 C3 1.384(8)
C3 H3 0.9500
C3 C4 1.373(8)
C4 H4 0.9500
C4 C5 1.373(9)
C5 H5 0.9500
C5 C6 1.377(9)
C6 H6 0.9500
C7 C8 1.393(7)
C7 C12 1.393(8)
C8 H8 0.9500
C8 C9 1.380(8)
C9 H9 0.9500
C9 C10 1.373(9)
C10 H10 0.9500
C10 C11 1.379(9)
C11 H11 0.9500
C11 C12 1.394(8)
C12 H12 0.9500
C13 C14 1.399(7)
C13 C18 1.397(7)
C14 H14 0.9500
C14 C15 1.375(7)
C15 H15 0.9500
C15 C16 1.386(8)
C16 H16 0.9500
C16 C17 1.380(8)
C17 H17 0.9500
C17 C18 1.396(7)
C18 H18 0.9500
C19 H19A 0.9800
C19 H19B 0.9800
C19 H19C 0.9800
C20 H20A 0.9800
C20 H20B 0.9800
C20 H20C 0.9800
C21 H21A 0.9800
C21 H21B 0.9800
C21 H21C 0.9800
C22 H22A 0.9800
C22 H22B 0.9800
C22 H22C 0.9800
C23 H23A 0.9800
C23 H23B 0.9800
C23 H23C 0.9800
C24 H24A 0.9800
C24 H24B 0.9800
C24 H24C 0.9800
C25 H25A 0.9800
C25 H25B 0.9800
C25 H25C 0.9800
C26 H26A 0.9800
C26 H26B 0.9800
C26 H26C 0.9800
C27 H27A 0.9800
C27 H27B 0.9800
C27 H27C 0.9800
C28 H28A 0.9800
C28 H28B 0.9800
C28 H28C 0.9800
C29 H29A 0.9800
C29 H29B 0.9800
C29 H29C 0.9800
C30 H30A 0.9800
C30 H30B 0.9800
C30 H30C 0.9800

loop_
_geom_torsion_atom_site_label_1
_geom_torsion_atom_site_label_2
_geom_torsion_atom_site_label_3
_geom_torsion_atom_site_label_4
_geom_torsion
P1 C1 C2 C3 173.6(5)
P1 C1 C6 C5 -172.9(6)
P1 C7 C8 C9 -173.1(4)
P1 C7 C12 C11 174.0(4)
P1 C13 C14 C15 172.3(4)
P1 C13 C18 C17 -173.1(4)
O1 P1 C1 C2 -30.2(5)
O1 P1 C1 C6 145.1(5)
O1 P1 C7 C8 106.4(4)
O1 P1 C7 C12 -67.4(4)
O1 P1 C13 C14 152.0(4)
O1 P1 C13 C18 -34.8(4)
C1 P1 O1 V1 39.2(7)
C1 P1 C7 C8 -17.1(5)
C1 P1 C7 C12 169.2(4)
C1 P1 C13 C14 -87.8(5)
C1 P1 C13 C18 85.3(4)
C1 C2 C3 C4 -1.4(10)
C2 C1 C6 C5 2.4(10)
C2 C3 C4 C5 4.0(11)
C3 C4 C5 C6 -3.4(12)
C4 C5 C6 C1 0.2(12)
C6 C1 C2 C3 -1.8(9)
C7 P1 O1 V1 -83.4(6)
C7 P1 C1 C2 94.2(5)
C7 P1 C1 C6 -90.5(5)
C7 P1 C13 C14 28.7(5)
C7 P1 C13 C18 -158.1(4)
C7 C8 C9 C10 -0.1(9)
C8 C7 C12 C11 0.2(8)
C8 C9 C10 C11 -0.9(9)
C9 C10 C11 C12 1.5(9)
C10 C11 C12 C7 -1.1(9)
C12 C7 C8 C9 0.5(8)
C13 P1 O1 V1 156.2(6)
C13 P1 C1 C2 -150.5(4)
C13 P1 C1 C6 24.8(6)
C13 P1 C7 C8 -131.2(4)
C13 P1 C7 C12 55.1(5)
C13 C14 C15 C16 0.5(8)
C14 C13 C18 C17 0.2(7)
C14 C15 C16 C17 0.1(8)
C15 C16 C17 C18 -0.6(8)
C16 C17 C18 C13 0.5(8)
C18 C13 C14 C15 -0.7(8)
